data_7131138
loop_
_publ_author_name
'Kawahara, Kou P.'
'Ito, Hideto'
'Itami, Kenichiro'

_publ_section_title
;
 Rapid access to polycyclic thiopyrylium compounds from unfunctionalized
 aromatics by thia-APEX reaction.
;
_journal_issue 9
_journal_name_full 'Chemical communications (Cambridge, England)'
_journal_page_first 1157
_journal_page_last 1160
_journal_paper_doi 10.1039/d2cc06706d
_journal_volume 59
_journal_year 2023
_chemical_formula_moiety 'C27 H17 S, C F3 O3 S'
_chemical_formula_sum 'C28 H17 F3 O3 S2'
_chemical_formula_weight 522.53
_chemical_name_systematic 3ha
_chemical_properties_physical Air-sensitive,Moisture-sensitive,Hygroscopic
_space_group_crystal_system monoclinic
_space_group_IT_number 14
_space_group_name_Hall '-P 2ybc'
_space_group_name_H-M_alt 'P 1 21/c 1'
_atom_sites_solution_hydrogens geom
_atom_sites_solution_primary dual
_audit_creation_date 2021-01-05
_audit_creation_method
;
Olex2 1.3-ac4
(compiled 2018.12.05 svn.r3537 for Rigaku Oxford Diffraction, GUI svn.r5625)
;
_audit_update_record
;
2022-10-31 deposited with the CCDC.	2022-12-20 downloaded from the CCDC.
;
_cell_angle_alpha 90
_cell_angle_beta 112.755(8)
_cell_angle_gamma 90
_cell_formula_units_Z 4
_cell_length_a 10.1260(7)
_cell_length_b 29.3015(15)
_cell_length_c 8.1823(5)
_cell_measurement_reflns_used 7604
_cell_measurement_temperature 123(2)
_cell_measurement_theta_max 28.1190
_cell_measurement_theta_min 2.5880
_cell_volume 2238.8(3)
_computing_cell_refinement 'CrysAlisPro 1.171.40.39a (Rigaku OD, 2019)'
_computing_data_collection 'CrysAlisPro 1.171.40.39a (Rigaku OD, 2019)'
_computing_data_reduction 'CrysAlisPro 1.171.40.39a (Rigaku OD, 2019)'
_computing_molecular_graphics 'Olex2 (Dolomanov et al., 2009)'
_computing_publication_material 'Olex2 (Dolomanov et al., 2009)'
_computing_structure_refinement 'ShelXL (Sheldrick, 2015)'
_computing_structure_solution 'ShelXT (Sheldrick, 2015)'
_diffrn_ambient_temperature 123(2)
_diffrn_detector 'CCD plate'
_diffrn_detector_area_resol_mean 5.8140
_diffrn_detector_type 'Pilatus 200K'
_diffrn_measured_fraction_theta_full 0.999
_diffrn_measured_fraction_theta_max 0.852
_diffrn_measurement_details
;
List of Runs (angles in degrees, time in seconds):

  # Type    Start    End  Width  t~exp~   \w     \q     \k     \f   Frames
#--------------------------------------------------------------------------
  1  \w    -24.00  87.00   0.50    1.50    --    8.45  57.00 -60.00  222
  2  \w     12.00  39.00   0.50    1.50    --    8.45 -57.00-180.00   54
  3  \w    -11.00  29.00   0.50    1.50    --    8.45 -99.00 -60.00   80
  4  \w     10.00  38.00   0.50    1.50    --    8.45-119.00  -2.00   56
  5  \w    -12.00  13.00   0.50    1.50    --   -7.83 -99.00 120.00   50
  6  \w     35.00  60.00   0.50    1.50    --    8.45-157.00-158.00   50
  7  \w    -36.00  -7.00   0.50    1.50    --    8.45 -57.00-180.00   58
  8  \w    -65.00 -40.00   0.50    1.50    --   -7.83 119.00  82.00   50
  9  \w     38.00  90.00   0.50    1.50    --    8.45 179.00-120.00  104
 10  \w    -85.00 -60.00   0.50    1.50    --   -7.83 157.00-122.00   50
;
_diffrn_measurement_device 'four-circle diffractometer'
_diffrn_measurement_device_type 'ROD, Synergy Custom system, Pilatus 200K'
_diffrn_measurement_method '\w scans'
_diffrn_measurement_specimen_support 'Mitegen 50um'
_diffrn_orient_matrix_type 'CrysAlisPro convention (1999,Acta A55,543-557)'
_diffrn_orient_matrix_UB_11 -0.0490314000
_diffrn_orient_matrix_UB_12 0.0184702000
_diffrn_orient_matrix_UB_13 -0.0263761000
_diffrn_orient_matrix_UB_21 0.0575491000
_diffrn_orient_matrix_UB_22 0.0153314000
_diffrn_orient_matrix_UB_23 0.0138041000
_diffrn_orient_matrix_UB_31 -0.0075640000
_diffrn_orient_matrix_UB_32 -0.0031015000
_diffrn_orient_matrix_UB_33 -0.0891521000
_diffrn_radiation_collimation 0.3
_diffrn_radiation_monochromator mirror
_diffrn_radiation_probe x-ray
_diffrn_radiation_type MoK\a
_diffrn_radiation_wavelength 0.71073
_diffrn_reflns_av_R_equivalents 0.0896
_diffrn_reflns_av_unetI/netI 0.0779
_diffrn_reflns_Laue_measured_fraction_full 0.999
_diffrn_reflns_Laue_measured_fraction_max 0.852
_diffrn_reflns_limit_h_max 12
_diffrn_reflns_limit_h_min -12
_diffrn_reflns_limit_k_max 37
_diffrn_reflns_limit_k_min -38
_diffrn_reflns_limit_l_max 10
_diffrn_reflns_limit_l_min -9
_diffrn_reflns_number 19945
_diffrn_reflns_point_group_measured_fraction_full 0.999
_diffrn_reflns_point_group_measured_fraction_max 0.852
_diffrn_reflns_theta_full 25.000
_diffrn_reflns_theta_max 28.146
_diffrn_reflns_theta_min 2.181
_diffrn_source 'Rotating-anode X-ray tube'
_diffrn_source_current 24.0
_diffrn_source_power 1.2
_diffrn_source_target Mo
_diffrn_source_type 'Rigaku (Mo) X-ray Source'
_diffrn_source_voltage 50.0
_exptl_absorpt_coefficient_mu 0.295
_exptl_absorpt_correction_T_max 1.00000
_exptl_absorpt_correction_T_min 0.09017
_exptl_absorpt_correction_type multi-scan
_exptl_absorpt_process_details
;
CrysAlisPro 1.171.40.39a (Rigaku Oxford Diffraction, 2019)
Empirical absorption correction using spherical harmonics,
 implemented in SCALE3 ABSPACK scaling algorithm.
;
_exptl_crystal_colour red
_exptl_crystal_colour_primary red
_exptl_crystal_density_diffrn 1.550
_exptl_crystal_description plate
_exptl_crystal_F_000 1072
_exptl_crystal_recrystallization_method 'Re-crystallisation from solvent: MeCN/Et2O'
_exptl_crystal_size_max 0.15
_exptl_crystal_size_mid 0.1
_exptl_crystal_size_min 0.05
_refine_diff_density_max 0.875
_refine_diff_density_min -0.546
_refine_diff_density_rms 0.073
_refine_ls_extinction_method none
_refine_ls_goodness_of_fit_ref 1.070
_refine_ls_hydrogen_treatment constr
_refine_ls_matrix_type full
_refine_ls_number_parameters 325
_refine_ls_number_reflns 4682
_refine_ls_number_restraints 0
_refine_ls_restrained_S_all 1.070
_refine_ls_R_factor_all 0.0746
_refine_ls_R_factor_gt 0.0503
_refine_ls_shift/su_max 0.001
_refine_ls_shift/su_mean 0.000
_refine_ls_structure_factor_coef Fsqd
_refine_ls_weighting_details 'w=1/[\s^2^(Fo^2^)+(0.0573P)^2^+0.3430P] where P=(Fo^2^+2Fc^2^)/3'
_refine_ls_weighting_scheme calc
_refine_ls_wR_factor_gt 0.1220
_refine_ls_wR_factor_ref 0.1317
_reflns_Friedel_coverage 0.000
_reflns_number_gt 3441
_reflns_number_total 4682
_reflns_threshold_expression 'I > 2\s(I)'
_cod_data_source_file d2cc06706d2.cif
_cod_data_source_block kohthia193_et2o_mecn
_cod_depositor_comments 'Adding full bibliography for 7131138--7131139.cif.'
_cod_database_code 7131138
_shelx_shelxl_version_number 2018/3
_chemical_oxdiff_formula 'C H S O F'
_shelx_space_group_comment
;
The symmetry employed for this shelxl refinement is uniquely defined
by the following loop, which should always be used as a source of
symmetry information in preference to the above space-group names.
They are only intended as comments.
;
_diffrn_oxdiff_digest_frames
;
01d3e4d4f3dae257d7876d674217bd2a900002662cd
;
_reflns_odcompleteness_completeness 99.85
_reflns_odcompleteness_iscentric 1
_reflns_odcompleteness_theta 25.01
_olex2_refinement_description
;
1. Fixed Uiso
 At 1.2 times of:
  All C(H) groups
2.a Aromatic/amide H refined with riding coordinates:
 C28(H20), C24(H24), C11(H4), C20(H25), C6(H15), C14(H7), C3(H12), C27(H21),
 C12(H5), C4(H13), C17(H28), C13(H6), C25(H23), C18(H27), C5(H14), C19(H26),
 C26(H22)
;
_olex2_exptl_crystal_mounting_method loop
_olex2_submission_special_instructions 'No special instructions were received'
_oxdiff_exptl_absorpt_empirical_details
;
Empirical correction (ABSPACK) includes:
- Absorption correction using spherical harmonics
- Frame scaling
;
_oxdiff_exptl_absorpt_empirical_full_max 10.328
_oxdiff_exptl_absorpt_empirical_full_min 0.346

loop_
_space_group_symop_operation_xyz
'x, y, z'
'-x, y+1/2, -z+1/2'
'-x, -y, -z'
'x, -y-1/2, z-1/2'

loop_
_atom_site_label
_atom_site_type_symbol
_atom_site_fract_x
_atom_site_fract_y
_atom_site_fract_z
_atom_site_U_iso_or_equiv
_atom_site_adp_type
_atom_site_occupancy
_atom_site_site_symmetry_order
_atom_site_calc_flag
_atom_site_refinement_flags_posn
_atom_site_refinement_flags_adp
_atom_site_refinement_flags_occupancy
_atom_site_disorder_assembly
_atom_site_disorder_group
S18 S 0.31419(6) 0.58379(2) 0.37021(7) 0.02042(17) Uani 1 1 d . . . . .
S31 S 0.14996(7) 0.62190(2) 0.71599(9) 0.02711(19) Uani 1 1 d . . . . .
F29 F 0.1651(2) 0.69125(6) 0.5191(2) 0.0518(5) Uani 1 1 d . . . . .
F36 F -0.04162(19) 0.68200(6) 0.5321(2) 0.0511(5) Uani 1 1 d . . . . .
O34 O 0.07117(19) 0.61624(6) 0.8270(2) 0.0311(4) Uani 1 1 d . . . . .
F35 F 0.1329(2) 0.70992(5) 0.7569(2) 0.0530(5) Uani 1 1 d . . . . .
O33 O 0.3023(2) 0.62507(7) 0.8065(3) 0.0424(5) Uani 1 1 d . . . . .
O32 O 0.1028(2) 0.59417(6) 0.5588(3) 0.0439(5) Uani 1 1 d . . . . .
C2 C 0.5496(2) 0.58302(7) 0.6835(3) 0.0169(5) Uani 1 1 d . . . . .
C17 C 0.5666(2) 0.63073(7) 0.6697(3) 0.0171(5) Uani 1 1 d . . . . .
C3 C 0.6531(2) 0.55462(7) 0.8242(3) 0.0181(5) Uani 1 1 d . . . . .
C19 C 0.6657(2) 0.65697(7) 0.8250(3) 0.0179(5) Uani 1 1 d . . . . .
C10 C 0.3820(2) 0.51590(8) 0.6009(3) 0.0194(5) Uani 1 1 d . . . . .
C9 C 0.4735(3) 0.49168(7) 0.7502(3) 0.0197(5) Uani 1 1 d . . . . .
C16 C 0.4865(2) 0.65691(7) 0.5162(3) 0.0185(5) Uani 1 1 d . . . . .
C8 C 0.6135(2) 0.51034(7) 0.8584(3) 0.0191(5) Uani 1 1 d . . . . .
C20 C 0.6313(3) 0.66148(8) 0.9732(3) 0.0209(5) Uani 1 1 d . . . . .
H20 H 0.549226 0.647700 0.975295 0.025 Uiso 1 1 calc R . . . .
C24 C 0.7883(3) 0.67822(8) 0.8237(3) 0.0241(5) Uani 1 1 d . . . . .
H24 H 0.810488 0.676115 0.723764 0.029 Uiso 1 1 calc R . . . .
C1 C 0.4251(2) 0.56070(7) 0.5636(3) 0.0167(5) Uani 1 1 d . . . . .
C4 C 0.7958(3) 0.56837(8) 0.9170(3) 0.0243(5) Uani 1 1 d . . . . .
H4 H 0.826130 0.596193 0.889093 0.029 Uiso 1 1 calc R . . . .
C25 C 0.2488(3) 0.49690(8) 0.4928(3) 0.0258(6) Uani 1 1 d . . . . .
H25 H 0.188052 0.513228 0.395255 0.031 Uiso 1 1 calc R . . . .
C15 C 0.5117(3) 0.70419(8) 0.5019(3) 0.0251(6) Uani 1 1 d . . . . .
H15 H 0.578088 0.719288 0.598894 0.030 Uiso 1 1 calc R . . . .
C11 C 0.3775(3) 0.63740(8) 0.3664(3) 0.0202(5) Uani 1 1 d . . . . .
C7 C 0.7136(3) 0.48418(8) 0.9934(3) 0.0251(6) Uani 1 1 d . . . . .
H7 H 0.687014 0.455511 1.018894 0.030 Uiso 1 1 calc R . . . .
C12 C 0.3067(3) 0.66170(8) 0.2092(3) 0.0268(6) Uani 1 1 d . . . . .
H12 H 0.238108 0.647495 0.111509 0.032 Uiso 1 1 calc R . . . .
C21 C 0.7200(3) 0.68666(8) 1.1179(3) 0.0267(6) Uani 1 1 d . . . . .
H21 H 0.696493 0.689970 1.216534 0.032 Uiso 1 1 calc R . . . .
C5 C 0.8911(3) 0.54197(8) 1.0469(3) 0.0304(6) Uani 1 1 d . . . . .
H5 H 0.984284 0.552247 1.107616 0.037 Uiso 1 1 calc R . . . .
C13 C 0.3401(3) 0.70667(9) 0.2019(3) 0.0308(6) Uani 1 1 d . . . . .
H13 H 0.295149 0.723117 0.097776 0.037 Uiso 1 1 calc R . . . .
C28 C 0.4276(3) 0.44853(8) 0.7845(3) 0.0233(5) Uani 1 1 d . . . . .
H28 H 0.486192 0.431866 0.882432 0.028 Uiso 1 1 calc R . . . .
C6 C 0.8494(3) 0.49972(9) 1.0887(3) 0.0297(6) Uani 1 1 d . . . . .
H6 H 0.913003 0.482255 1.180308 0.036 Uiso 1 1 calc R . . . .
C23 C 0.8767(3) 0.70232(8) 0.9692(3) 0.0292(6) Uani 1 1 d . . . . .
H23 H 0.959745 0.715651 0.968232 0.035 Uiso 1 1 calc R . . . .
C27 C 0.2979(3) 0.43077(8) 0.6758(3) 0.0287(6) Uani 1 1 d . . . . .
H27 H 0.270160 0.402227 0.700834 0.034 Uiso 1 1 calc R . . . .
C14 C 0.4412(3) 0.72795(8) 0.3497(3) 0.0308(6) Uani 1 1 d . . . . .
H14 H 0.460860 0.758795 0.344416 0.037 Uiso 1 1 calc R . . . .
C26 C 0.2073(3) 0.45484(8) 0.5287(3) 0.0304(6) Uani 1 1 d . . . . .
H26 H 0.119580 0.442548 0.455594 0.036 Uiso 1 1 calc R . . . .
C22 C 0.8432(3) 0.70685(8) 1.1162(3) 0.0299(6) Uani 1 1 d . . . . .
H22 H 0.902907 0.723378 1.213838 0.036 Uiso 1 1 calc R . . . .
C30 C 0.1005(3) 0.67887(9) 0.6271(4) 0.0341(6) Uani 1 1 d . . . . .

loop_
_atom_site_aniso_label
_atom_site_aniso_U_11
_atom_site_aniso_U_22
_atom_site_aniso_U_33
_atom_site_aniso_U_23
_atom_site_aniso_U_13
_atom_site_aniso_U_12
S18 0.0209(3) 0.0167(3) 0.0207(3) -0.0021(2) 0.0048(3) -0.0021(2)
S31 0.0195(4) 0.0262(3) 0.0360(4) -0.0007(3) 0.0111(3) -0.0007(3)
F29 0.0674(13) 0.0435(10) 0.0630(11) 0.0118(9) 0.0458(10) -0.0012(9)
F36 0.0419(11) 0.0677(12) 0.0441(10) 0.0224(9) 0.0169(9) 0.0223(9)
O34 0.0279(11) 0.0311(10) 0.0375(10) 0.0067(8) 0.0162(9) 0.0017(8)
F35 0.0810(14) 0.0276(9) 0.0561(11) -0.0091(8) 0.0327(10) -0.0019(9)
O33 0.0168(10) 0.0475(12) 0.0587(13) 0.0014(10) 0.0099(9) -0.0006(9)
O32 0.0435(13) 0.0375(11) 0.0596(13) -0.0245(10) 0.0294(11) -0.0149(9)
C2 0.0175(13) 0.0168(11) 0.0190(11) -0.0033(9) 0.0100(10) 0.0006(9)
C17 0.0149(12) 0.0174(12) 0.0208(12) -0.0034(9) 0.0090(10) -0.0003(9)
C3 0.0191(13) 0.0170(12) 0.0187(11) -0.0029(9) 0.0079(10) 0.0022(10)
C19 0.0169(13) 0.0129(11) 0.0213(11) 0.0019(9) 0.0045(10) 0.0010(9)
C10 0.0206(13) 0.0171(12) 0.0227(12) -0.0025(10) 0.0108(10) 0.0001(10)
C9 0.0231(13) 0.0164(12) 0.0230(12) -0.0040(10) 0.0128(10) 0.0017(10)
C16 0.0202(13) 0.0166(11) 0.0196(11) -0.0025(10) 0.0088(10) -0.0008(10)
C8 0.0213(13) 0.0165(12) 0.0208(11) -0.0031(10) 0.0096(10) 0.0016(10)
C20 0.0210(13) 0.0191(12) 0.0205(12) 0.0016(10) 0.0054(10) 0.0012(10)
C24 0.0203(14) 0.0244(13) 0.0260(13) -0.0006(11) 0.0072(11) -0.0029(11)
C1 0.0157(12) 0.0148(11) 0.0206(11) -0.0033(9) 0.0082(10) 0.0008(9)
C4 0.0213(14) 0.0179(12) 0.0323(13) -0.0005(11) 0.0090(11) 0.0023(10)
C25 0.0227(14) 0.0223(13) 0.0279(13) -0.0012(11) 0.0049(11) -0.0048(11)
C15 0.0286(15) 0.0178(12) 0.0256(12) -0.0033(10) 0.0069(11) -0.0051(11)
C11 0.0215(13) 0.0175(12) 0.0225(12) -0.0015(10) 0.0096(11) 0.0009(10)
C7 0.0294(15) 0.0180(12) 0.0273(13) 0.0023(10) 0.0104(11) 0.0049(11)
C12 0.0296(15) 0.0252(13) 0.0215(12) -0.0014(11) 0.0054(11) -0.0017(11)
C21 0.0341(16) 0.0245(13) 0.0191(12) -0.0003(10) 0.0078(11) 0.0028(11)
C5 0.0195(14) 0.0268(14) 0.0376(15) -0.0006(12) 0.0029(12) 0.0044(11)
C13 0.0369(17) 0.0267(14) 0.0235(13) 0.0061(11) 0.0060(12) 0.0018(12)
C28 0.0294(15) 0.0152(12) 0.0295(13) 0.0023(10) 0.0160(12) 0.0012(11)
C6 0.0297(16) 0.0235(13) 0.0297(13) 0.0039(11) 0.0048(12) 0.0085(12)
C23 0.0245(15) 0.0230(13) 0.0336(14) 0.0029(11) 0.0042(12) -0.0079(11)
C27 0.0361(16) 0.0174(12) 0.0379(15) -0.0023(11) 0.0201(13) -0.0063(11)
C14 0.0407(17) 0.0171(13) 0.0304(14) 0.0043(11) 0.0090(13) -0.0042(12)
C26 0.0283(15) 0.0268(14) 0.0355(15) -0.0045(12) 0.0116(12) -0.0105(12)
C22 0.0324(16) 0.0238(14) 0.0229(13) -0.0040(11) -0.0007(11) -0.0060(12)
C30 0.0356(17) 0.0361(16) 0.0342(15) 0.0008(13) 0.0174(14) 0.0027(13)

loop_
_atom_type_symbol
_atom_type_description
_atom_type_scat_dispersion_real
_atom_type_scat_dispersion_imag
_atom_type_scat_source
C C 0.0033 0.0016 'International Tables Vol C Tables 4.2.6.8 and 6.1.1.4'
H H 0.0000 0.0000 'International Tables Vol C Tables 4.2.6.8 and 6.1.1.4'
F F 0.0171 0.0103 'International Tables Vol C Tables 4.2.6.8 and 6.1.1.4'
O O 0.0106 0.0060 'International Tables Vol C Tables 4.2.6.8 and 6.1.1.4'
S S 0.1246 0.1234 'International Tables Vol C Tables 4.2.6.8 and 6.1.1.4'

loop_
_geom_angle_atom_site_label_1
_geom_angle_atom_site_label_2
_geom_angle_atom_site_label_3
_geom_angle
_geom_angle_site_symmetry_1
_geom_angle_site_symmetry_3
_geom_angle_publ_flag
C1 S18 C11 105.59(11) . . ?
O34 S31 O33 115.63(12) . . ?
O34 S31 O32 115.34(11) . . ?
O34 S31 C30 103.04(11) . . ?
O33 S31 O32 114.69(12) . . ?
O33 S31 C30 102.89(13) . . ?
O32 S31 C30 102.54(13) . . ?
C17 C2 C3 123.1(2) . . ?
C17 C2 C1 120.1(2) . . ?
C1 C2 C3 116.81(19) . . ?
C2 C17 C19 120.2(2) . . ?
C2 C17 C16 123.7(2) . . ?
C16 C17 C19 116.03(18) . . ?
C8 C3 C2 119.9(2) . . ?
C4 C3 C2 122.0(2) . . ?
C4 C3 C8 117.8(2) . . ?
C20 C19 C17 118.6(2) . . ?
C20 C19 C24 119.3(2) . . ?
C24 C19 C17 122.1(2) . . ?
C9 C10 C1 119.2(2) . . ?
C9 C10 C25 119.6(2) . . ?
C25 C10 C1 121.1(2) . . ?
C10 C9 C8 119.8(2) . . ?
C10 C9 C28 117.9(2) . . ?
C28 C9 C8 122.2(2) . . ?
C15 C16 C17 122.5(2) . . ?
C11 C16 C17 122.2(2) . . ?
C11 C16 C15 115.3(2) . . ?
C3 C8 C9 120.5(2) . . ?
C7 C8 C3 118.8(2) . . ?
C7 C8 C9 120.7(2) . . ?
C21 C20 C19 119.8(2) . . ?
C23 C24 C19 120.4(2) . . ?
C2 C1 S18 123.59(17) . . ?
C2 C1 C10 121.9(2) . . ?
C10 C1 S18 114.49(17) . . ?
C5 C4 C3 121.8(2) . . ?
C26 C25 C10 121.3(2) . . ?
C14 C15 C16 121.7(2) . . ?
C16 C11 S18 122.01(18) . . ?
C12 C11 S18 115.07(18) . . ?
C12 C11 C16 122.8(2) . . ?
C6 C7 C8 121.8(2) . . ?
C13 C12 C11 118.9(2) . . ?
C22 C21 C20 120.4(2) . . ?
C4 C5 C6 120.3(2) . . ?
C12 C13 C14 120.3(2) . . ?
C27 C28 C9 121.1(2) . . ?
C7 C6 C5 119.2(2) . . ?
C24 C23 C22 120.5(2) . . ?
C28 C27 C26 121.0(2) . . ?
C15 C14 C13 120.9(2) . . ?
C25 C26 C27 119.1(2) . . ?
C23 C22 C21 119.7(2) . . ?
F29 C30 S31 112.64(18) . . ?
F29 C30 F36 106.6(2) . . ?
F29 C30 F35 107.9(2) . . ?
F36 C30 S31 111.23(19) . . ?
F35 C30 S31 111.28(19) . . ?
F35 C30 F36 106.9(2) . . ?

loop_
_geom_bond_atom_site_label_1
_geom_bond_atom_site_label_2
_geom_bond_distance
_geom_bond_site_symmetry_2
_geom_bond_publ_flag
S18 C1 1.687(2) . ?
S18 C11 1.702(2) . ?
S31 O34 1.4315(17) . ?
S31 O33 1.433(2) . ?
S31 O32 1.4376(19) . ?
S31 C30 1.812(3) . ?
F29 C30 1.337(3) . ?
F36 C30 1.348(3) . ?
F35 C30 1.339(3) . ?
C2 C17 1.418(3) . ?
C2 C3 1.478(3) . ?
C2 C1 1.422(3) . ?
C17 C19 1.492(3) . ?
C17 C16 1.427(3) . ?
C3 C8 1.418(3) . ?
C3 C4 1.406(3) . ?
C19 C20 1.391(3) . ?
C19 C24 1.393(3) . ?
C10 C9 1.407(3) . ?
C10 C1 1.453(3) . ?
C10 C25 1.410(3) . ?
C9 C8 1.456(3) . ?
C9 C28 1.412(3) . ?
C16 C15 1.422(3) . ?
C16 C11 1.414(3) . ?
C8 C7 1.404(3) . ?
C20 C21 1.390(3) . ?
C24 C23 1.376(3) . ?
C4 C5 1.366(3) . ?
C25 C26 1.370(3) . ?
C15 C14 1.363(3) . ?
C11 C12 1.400(3) . ?
C7 C6 1.370(4) . ?
C12 C13 1.367(3) . ?
C21 C22 1.386(4) . ?
C5 C6 1.393(4) . ?
C13 C14 1.394(4) . ?
C28 C27 1.372(4) . ?
C23 C22 1.377(4) . ?
C27 C26 1.390(4) . ?
